data_7012862
loop_
_publ_author_name
'Gaunt, Andrew J.'
'May, Iain'
'Sarsfield, Mark J.'
'Collison, David'
'Helliwell, Madeleine'
'Denniss, Iain S.'

_publ_section_title
;
 A rare structural characterisation of the phosphomolybdate lacunary anion,
 [PMo~11~O~39~]^7-^. Crystal structures of the Ln(III) complexes,
 (NH~4~)~11~[Ln(PMo~11~O~39~)~2~]&#x00B7;16H~2~O (Ln = Ce^III^, Sm^III^,
 Dy^III^ or Lu^III^)
;
_journal_coden_ASTM DTARAF
_journal_issue 13
_journal_name_full 'Dalton Transactions'
_journal_page_first 2767
_journal_page_last 2771
_journal_paper_doi 10.1039/b301995k
_journal_year 2003
_chemical_formula_sum 'H76 Mo22 N11 O94 P2 Sm'
_chemical_formula_weight 4057.69
_space_group_IT_number 15
_symmetry_cell_setting monoclinic
_symmetry_Int_Tables_number 15
_symmetry_space_group_name_Hall '-C 2yc'
_symmetry_space_group_name_H-M 'C 1 2/c 1'
_atom_sites_solution_hydrogens geom
_atom_sites_solution_primary direct
_atom_sites_solution_secondary difmap
_audit_creation_date 19101-03-07
_audit_creation_method 'by teXsan v1.7'
_audit_update_record
;
?
;
_cell_angle_alpha 90.00
_cell_angle_beta 117.77(3)
_cell_angle_gamma 90.00
_cell_formula_units_Z 4
_cell_length_a 38.00(3)
_cell_length_b 13.105(10)
_cell_length_c 19.915(10)
_cell_measurement_reflns_used 75760
_cell_measurement_temperature 293(2)
_cell_measurement_theta_max 25.02
_cell_measurement_theta_min 1.67
_cell_volume 8775(11)
_computing_cell_refinement 'DENZO (Otwinowski, Z. 1988)'
_computing_data_collection 'MSC RAXIS11 Control'
_computing_data_reduction 'DENZO (Otwinowski, Z. 1988)'
_computing_publication_material 'teXsan (MSC, 1995)'
_computing_structure_refinement 'SHELXL-97 (Sheldrick, 1997)'
_computing_structure_solution
;
DIRDIF92 PATTY (Beurskens, 1992)
;
_diffrn_ambient_temperature 293(2)
_diffrn_measured_fraction_theta_full 0.424
_diffrn_measured_fraction_theta_max 0.424
_diffrn_measurement_device 'Rigaku RAXIS'
_diffrn_measurement_method '80 x 3  degree phi scans'
_diffrn_radiation_detector 'image plate'
_diffrn_radiation_monochromator graphite
_diffrn_radiation_source 'Rigaku rotating anode'
_diffrn_radiation_type MoK\a
_diffrn_radiation_wavelength 0.71069
_diffrn_reflns_av_R_equivalents 0.089
_diffrn_reflns_av_sigmaI/netI 0.0835
_diffrn_reflns_limit_h_max 45
_diffrn_reflns_limit_h_min 0
_diffrn_reflns_limit_k_max 15
_diffrn_reflns_limit_k_min 0
_diffrn_reflns_limit_l_max 20
_diffrn_reflns_limit_l_min -23
_diffrn_reflns_number 75760
_diffrn_reflns_theta_full 25.02
_diffrn_reflns_theta_max 25.02
_diffrn_reflns_theta_min 1.67
_diffrn_standards_decay_% 0.00
_diffrn_standards_interval_count 0
_diffrn_standards_number 0
_exptl_absorpt_coefficient_mu 3.854
_exptl_absorpt_correction_type none
_exptl_crystal_colour yellow
_exptl_crystal_density_diffrn 3.072
_exptl_crystal_density_method 'not measured'
_exptl_crystal_description plate
_exptl_crystal_F_000 7684
_exptl_crystal_size_max 0.2
_exptl_crystal_size_mid 0.18
_exptl_crystal_size_min 0.12
_refine_diff_density_max 3.258
_refine_diff_density_min -1.810
_refine_diff_density_rms 0.274
_refine_ls_extinction_coef 0.00019(4)
_refine_ls_extinction_expression Fc^*^=kFc[1+0.001xFc^2^\l^3^/sin(2\q)]^-1/4^
_refine_ls_extinction_method SHELXL
_refine_ls_goodness_of_fit_ref 1.072
_refine_ls_hydrogen_treatment mixed
_refine_ls_matrix_type full
_refine_ls_number_parameters 601
_refine_ls_number_reflns 6900
_refine_ls_number_restraints 0
_refine_ls_restrained_S_all 1.072
_refine_ls_R_factor_all 0.0939
_refine_ls_R_factor_gt 0.0760
_refine_ls_shift/su_max 0.000
_refine_ls_shift/su_mean 0.000
_refine_ls_structure_factor_coef Fsqd
_refine_ls_weighting_details 'w=1/[\s^2^(Fo^2^)+(0.1394P)^2^+54.1658P] where P=(Fo^2^+2Fc^2^)/3'
_refine_ls_weighting_scheme calc
_refine_ls_wR_factor_gt 0.2037
_refine_ls_wR_factor_ref 0.2258
_reflns_number_gt 5192
_reflns_number_total 6900
_reflns_threshold_expression >2sigma(I)
_cod_data_source_file b301995k.txt
_cod_data_source_block s962
_cod_depositor_comments
;
The following automatic conversions were performed:

'_refine_ls_weighting_scheme' value 'calc
w=1/[\s^2^(Fo^2^)+(0.1394P)^2^+54.1658P] where P=(Fo^2^+2Fc^2^)/3'
was changed to 'calc'. New tag '_refine_ls_weighting_details' was
created. The value of the new tag was set to
'w=1/[\s^2^(Fo^2^)+(0.1394P)^2^+54.1658P] where P=(Fo^2^+2Fc^2^)/3'.

Automatic conversion script
Id: cif_fix_values 3143 2015-03-26 13:38:13Z robertas 
;
_cod_original_cell_volume 8774(11)
_cod_original_sg_symbol_H-M 'C 2/c      '
_cod_database_code 7012862

loop_
_symmetry_equiv_pos_as_xyz
'x, y, z'
'-x, y, -z+1/2'
'x+1/2, y+1/2, z'
'-x+1/2, y+1/2, -z+1/2'
'-x, -y, -z'
'x, -y, z-1/2'
'-x+1/2, -y+1/2, -z'
'x+1/2, -y+1/2, z-1/2'

loop_
_atom_site_label
_atom_site_type_symbol
_atom_site_fract_x
_atom_site_fract_y
_atom_site_fract_z
_atom_site_U_iso_or_equiv
_atom_site_adp_type
_atom_site_occupancy
_atom_site_calc_flag
_atom_site_refinement_flags
_atom_site_disorder_assembly
_atom_site_disorder_group
Sm1 Sm 0.0000 0.15840(8) 0.2500 0.0455(3) Uani 1 d S . .
Mo1 Mo 0.10747(3) 0.04956(10) 0.37018(7) 0.0467(3) Uani 1 d . . .
Mo2 Mo 0.02190(4) 0.33556(9) 0.10604(7) 0.0477(4) Uani 1 d . . .
Mo3 Mo 0.06272(3) -0.01731(9) 0.18637(7) 0.0463(3) Uani 1 d . . .
Mo4 Mo 0.06990(4) 0.41304(9) 0.30301(7) 0.0492(4) Uani 1 d . . .
Mo5 Mo 0.06697(4) 0.16163(10) 0.04082(7) 0.0489(4) Uani 1 d . . .
Mo6 Mo 0.15785(4) 0.30354(10) 0.42957(7) 0.0509(4) Uani 1 d . . .
Mo7 Mo 0.20365(3) 0.10687(10) 0.36266(7) 0.0492(4) Uani 1 d . . .
Mo8 Mo 0.10828(4) 0.39829(10) 0.09433(7) 0.0499(4) Uani 1 d . . .
Mo9 Mo 0.15934(4) 0.03042(10) 0.17693(7) 0.0488(4) Uani 1 d . . .
Mo10 Mo 0.15891(4) 0.47052(9) 0.29888(7) 0.0489(4) Uani 1 d . . .
Mo11 Mo 0.20314(4) 0.26704(10) 0.22518(7) 0.0494(4) Uani 1 d . . .
P1 P 0.11287(9) 0.2196(3) 0.23747(18) 0.0420(8) Uani 1 d . . .
O1 O 0.0586(3) 0.0839(7) 0.3532(5) 0.049(2) Uani 1 d . . .
O2 O 0.0092(3) 0.2361(7) 0.1499(5) 0.053(2) Uani 1 d . . .
O3 O 0.0210(3) 0.0197(7) 0.1954(5) 0.050(2) Uani 1 d . . .
O4 O 0.0458(3) 0.2985(7) 0.2994(5) 0.051(2) Uani 1 d . . .
O5 O 0.0906(3) 0.1341(7) 0.2549(5) 0.050(2) Uani 1 d . . .
O6 O 0.0928(3) -0.0528(7) 0.2951(5) 0.052(2) Uani 1 d . . .
O7 O 0.1304(3) 0.1821(7) 0.4157(5) 0.049(2) Uani 1 d . . .
O8 O 0.1629(3) 0.0476(8) 0.3689(5) 0.056(2) Uani 1 d . . .
O9 O 0.1242(3) -0.0226(8) 0.4506(6) 0.062(3) Uani 1 d . . .
O10 O 0.0469(3) 0.4200(7) 0.1934(5) 0.050(2) Uani 1 d . . .
O11 O 0.0218(3) 0.2359(7) 0.0277(5) 0.052(2) Uani 1 d . . .
O12 O 0.0556(3) 0.4170(7) 0.0666(5) 0.052(2) Uani 1 d . . .
O13 O -0.0216(3) 0.3951(7) 0.0519(6) 0.058(3) Uani 1 d . . .
O14 O 0.0539(3) 0.0577(7) 0.0989(5) 0.049(2) Uani 1 d . . .
O15 O 0.1229(3) -0.0252(7) 0.1965(5) 0.055(2) Uani 1 d . . .
O16 O 0.0513(3) -0.1374(8) 0.1499(6) 0.060(3) Uani 1 d . . .
O17 O 0.1132(3) 0.3872(7) 0.4060(5) 0.052(2) Uani 1 d . . .
O18 O 0.1121(3) 0.5094(7) 0.2996(5) 0.051(2) Uani 1 d . . .
O19 O 0.0441(3) 0.5040(8) 0.3209(6) 0.056(2) Uani 1 d . . .
O20 O 0.0883(3) 0.2606(7) 0.1554(5) 0.047(2) Uani 1 d . . .
O21 O 0.0893(3) 0.2763(7) 0.0226(5) 0.053(2) Uani 1 d . . .
O22 O 0.1198(3) 0.1032(7) 0.0924(5) 0.049(2) Uani 1 d . . .
O23 O 0.0480(3) 0.0988(8) -0.0430(5) 0.057(2) Uani 1 d . . .
O24 O 0.1210(2) 0.3107(6) 0.2919(5) 0.044(2) Uani 1 d . . .
O25 O 0.1964(3) 0.2264(7) 0.4118(5) 0.050(2) Uani 1 d . . .
O26 O 0.1799(3) 0.4220(7) 0.3988(5) 0.054(2) Uani 1 d . . .
O27 O 0.1818(3) 0.3156(8) 0.5241(5) 0.062(3) Uani 1 d . . .
O28 O 0.1531(3) 0.1793(7) 0.2471(5) 0.044(2) Uani 1 d . . .
O29 O 0.2002(3) 0.0189(7) 0.2820(5) 0.051(2) Uani 1 d . . .
O30 O 0.2303(3) 0.2026(8) 0.3214(5) 0.055(2) Uani 1 d . . .
O31 O 0.2438(3) 0.0552(8) 0.4360(5) 0.061(3) Uani 1 d . . .
O32 O 0.1269(3) 0.4686(7) 0.1846(5) 0.051(2) Uani 1 d . . .
O33 O 0.1576(3) 0.3244(8) 0.1394(5) 0.052(2) Uani 1 d . . .
O34 O 0.1157(3) 0.4822(8) 0.0367(6) 0.062(3) Uani 1 d . . .
O35 O 0.1960(3) 0.1427(8) 0.1761(5) 0.055(2) Uani 1 d . . .
O36 O 0.1736(3) -0.0646(8) 0.1357(6) 0.058(3) Uani 1 d . . .
O37 O 0.1922(3) 0.3806(7) 0.2790(5) 0.051(2) Uani 1 d . . .
O38 O 0.1831(3) 0.5824(8) 0.3103(6) 0.066(3) Uani 1 d . . .
O39 O 0.2409(3) 0.3203(8) 0.2160(6) 0.060(3) Uani 1 d . . .
N1 N 0.0705(5) 0.3577(13) 0.6522(10) 0.090(5) Uani 1 d . . .
N2 N 0.0313(5) -0.2098(13) 0.3243(8) 0.085(5) Uani 1 d . . .
N3 N 0.1547(7) -0.2025(13) 0.2958(12) 0.117(7) Uani 1 d . . .
N4 N 0.1047(5) 0.7111(11) 0.3472(11) 0.094(5) Uani 1 d . . .
N5 N -0.0977(4) 0.2917(11) -0.0423(9) 0.076(4) Uani 1 d . . .
N6 N 0.2324(8) 0.809(2) 0.4085(19) 0.081(9) Uani 0.50 d P . .
O40 O 0.0480(5) -0.1161(12) -0.0095(8) 0.110(5) Uani 1 d . . .
O41 O 0.0118(4) 0.3765(12) -0.1039(8) 0.104(5) Uani 1 d . . .
O42 O 0.1609(5) 0.2184(12) 0.0058(9) 0.108(5) Uani 1 d . . .
O44 O 0.2661(4) 0.3798(13) 0.4280(7) 0.105(5) Uani 1 d . . .
O45 O 0.1847(4) 0.5651(11) 0.5191(9) 0.103(5) Uani 1 d . . .
O46 O 0.2884(4) 0.0393(12) 0.3266(9) 0.108(5) Uani 1 d . . .
O47 O 0.1720(5) -0.2776(9) 0.1764(8) 0.094(4) Uani 1 d . . .
O49A O 0.2701(9) 0.5831(19) 0.415(2) 0.100(10) Uani 0.50 d P . .
O49B O 0.2662(8) 0.609(2) 0.464(2) 0.101(10) Uani 0.50 d P . .

loop_
_atom_site_aniso_label
_atom_site_aniso_U_11
_atom_site_aniso_U_22
_atom_site_aniso_U_33
_atom_site_aniso_U_23
_atom_site_aniso_U_13
_atom_site_aniso_U_12
Sm1 0.0467(6) 0.0450(6) 0.0432(5) 0.000 0.0197(4) 0.000
Mo1 0.0468(6) 0.0488(7) 0.0427(6) 0.0048(5) 0.0194(5) 0.0024(5)
Mo2 0.0480(7) 0.0487(7) 0.0450(7) 0.0045(5) 0.0204(5) 0.0022(5)
Mo3 0.0495(7) 0.0427(7) 0.0477(7) -0.0021(5) 0.0233(5) -0.0010(5)
Mo4 0.0488(7) 0.0464(7) 0.0519(7) -0.0044(6) 0.0231(5) -0.0013(5)
Mo5 0.0568(7) 0.0479(8) 0.0400(6) -0.0005(5) 0.0209(5) 0.0020(5)
Mo6 0.0534(7) 0.0521(8) 0.0412(6) -0.0022(6) 0.0171(5) 0.0009(5)
Mo7 0.0432(6) 0.0545(8) 0.0466(7) 0.0052(6) 0.0180(5) 0.0032(5)
Mo8 0.0512(7) 0.0510(8) 0.0464(7) 0.0061(6) 0.0218(5) 0.0002(5)
Mo9 0.0521(7) 0.0475(7) 0.0482(7) -0.0007(6) 0.0244(5) 0.0033(5)
Mo10 0.0494(7) 0.0442(7) 0.0524(7) -0.0006(6) 0.0231(5) -0.0010(5)
Mo11 0.0487(7) 0.0504(8) 0.0508(7) 0.0018(6) 0.0247(5) 0.0002(5)
P1 0.0424(17) 0.0437(19) 0.0362(17) 0.0010(15) 0.0151(14) 0.0005(13)
O1 0.050(5) 0.056(6) 0.044(5) 0.005(4) 0.024(4) 0.011(4)
O2 0.055(6) 0.056(6) 0.050(5) -0.010(5) 0.026(4) 0.001(4)
O3 0.054(5) 0.044(5) 0.058(6) -0.005(5) 0.032(5) 0.006(4)
O4 0.048(5) 0.049(5) 0.046(5) -0.004(4) 0.014(4) -0.004(4)
O5 0.047(5) 0.055(6) 0.048(5) -0.003(5) 0.022(4) -0.004(4)
O6 0.052(5) 0.041(5) 0.060(6) 0.006(5) 0.024(4) 0.008(4)
O7 0.047(5) 0.053(6) 0.044(5) 0.009(4) 0.019(4) 0.007(4)
O8 0.054(5) 0.055(6) 0.053(6) 0.002(5) 0.022(5) 0.006(4)
O9 0.064(6) 0.057(6) 0.058(6) 0.016(5) 0.023(5) 0.010(5)
O10 0.065(6) 0.042(5) 0.050(5) -0.001(4) 0.032(5) -0.001(4)
O11 0.057(6) 0.057(6) 0.039(5) -0.006(4) 0.022(4) -0.001(4)
O12 0.049(5) 0.055(6) 0.059(6) -0.004(5) 0.030(5) 0.009(4)
O13 0.057(6) 0.053(6) 0.059(6) 0.000(5) 0.022(5) 0.005(4)
O14 0.055(5) 0.046(5) 0.042(5) 0.000(4) 0.020(4) 0.002(4)
O15 0.060(6) 0.046(6) 0.053(5) 0.001(5) 0.022(5) 0.001(4)
O16 0.067(6) 0.054(6) 0.068(6) -0.006(5) 0.037(5) -0.006(5)
O17 0.065(6) 0.042(5) 0.047(5) -0.007(4) 0.026(5) -0.003(4)
O18 0.057(6) 0.048(5) 0.052(5) 0.006(5) 0.028(4) 0.001(4)
O19 0.054(6) 0.057(6) 0.060(6) -0.010(5) 0.028(5) 0.005(4)
O20 0.050(5) 0.050(5) 0.041(5) 0.002(4) 0.020(4) 0.001(4)
O21 0.053(5) 0.055(6) 0.051(5) -0.003(5) 0.023(4) 0.001(4)
O22 0.058(5) 0.048(5) 0.047(5) -0.005(4) 0.029(4) 0.007(4)
O23 0.060(6) 0.063(6) 0.044(5) -0.002(5) 0.022(4) -0.001(5)
O24 0.044(5) 0.040(5) 0.041(5) 0.005(4) 0.015(4) 0.003(4)
O25 0.047(5) 0.057(6) 0.040(5) -0.003(4) 0.014(4) -0.009(4)
O26 0.050(5) 0.055(6) 0.056(6) -0.005(5) 0.023(5) 0.000(4)
O27 0.057(6) 0.076(7) 0.041(5) 0.007(5) 0.014(4) -0.001(5)
O28 0.046(5) 0.049(5) 0.040(5) 0.009(4) 0.022(4) 0.003(4)
O29 0.052(5) 0.055(6) 0.048(5) 0.007(5) 0.023(4) 0.007(4)
O30 0.039(5) 0.060(6) 0.057(6) 0.001(5) 0.015(4) 0.003(4)
O31 0.046(5) 0.076(7) 0.049(5) -0.010(5) 0.012(4) 0.001(5)
O32 0.062(6) 0.045(5) 0.049(5) 0.007(4) 0.028(5) 0.001(4)
O33 0.052(5) 0.063(6) 0.043(5) -0.001(5) 0.024(4) -0.001(4)
O34 0.065(6) 0.059(6) 0.062(6) 0.008(5) 0.029(5) -0.004(5)
O35 0.052(5) 0.069(7) 0.051(5) 0.002(5) 0.029(4) 0.013(5)
O36 0.051(6) 0.055(6) 0.064(6) 0.008(5) 0.024(5) 0.005(4)
O37 0.048(5) 0.045(5) 0.047(5) -0.002(4) 0.011(4) -0.004(4)
O38 0.060(6) 0.064(7) 0.073(7) 0.005(6) 0.031(5) -0.004(5)
O39 0.054(6) 0.065(7) 0.065(6) 0.001(5) 0.029(5) 0.003(5)
N1 0.086(11) 0.078(10) 0.101(12) -0.006(9) 0.041(9) -0.016(8)
N2 0.080(10) 0.111(13) 0.058(8) -0.025(9) 0.029(7) -0.004(9)
N3 0.171(19) 0.080(12) 0.154(18) 0.059(12) 0.120(16) 0.064(12)
N4 0.099(12) 0.055(9) 0.148(16) -0.020(10) 0.073(12) -0.004(8)
N5 0.077(9) 0.070(9) 0.096(11) -0.010(8) 0.054(9) -0.005(7)
N6 0.061(16) 0.062(17) 0.11(2) 0.026(17) 0.033(16) -0.003(13)
O40 0.142(14) 0.108(12) 0.073(9) -0.014(8) 0.044(9) -0.009(10)
O41 0.103(10) 0.113(11) 0.084(9) 0.014(9) 0.033(8) -0.022(9)
O42 0.101(11) 0.124(12) 0.104(11) -0.011(10) 0.052(9) -0.001(9)
O44 0.101(11) 0.133(13) 0.068(8) 0.015(8) 0.028(8) 0.035(9)
O45 0.105(11) 0.085(9) 0.138(13) 0.002(9) 0.072(10) 0.011(8)
O46 0.089(10) 0.108(11) 0.131(13) -0.008(10) 0.055(9) 0.002(8)
O47 0.133(13) 0.055(7) 0.105(10) 0.005(7) 0.064(10) -0.004(7)
O49A 0.13(2) 0.048(15) 0.17(3) -0.029(18) 0.11(2) -0.015(14)
O49B 0.075(17) 0.08(2) 0.16(3) 0.00(2) 0.064(19) 0.022(14)

loop_
_atom_type_symbol
_atom_type_description
_atom_type_scat_dispersion_real
_atom_type_scat_dispersion_imag
_atom_type_scat_source
Mo Mo -1.6832 0.6857 'International Tables Vol C Tables 4.2.6.8 and 6.1.1.4'
Sm Sm -0.1638 3.4418 'International Tables Vol C Tables 4.2.6.8 and 6.1.1.4'
O O 0.0106 0.0060 'International Tables Vol C Tables 4.2.6.8 and 6.1.1.4'
N N 0.0061 0.0033 'International Tables Vol C Tables 4.2.6.8 and 6.1.1.4'
P P 0.1023 0.0942 'International Tables Vol C Tables 4.2.6.8 and 6.1.1.4'
H H 0.0000 0.0000 'International Tables Vol C Tables 4.2.6.8 and 6.1.1.4'

loop_
_geom_angle_atom_site_label_1
_geom_angle_atom_site_label_2
_geom_angle_atom_site_label_3
_geom_angle
_geom_angle_site_symmetry_1
_geom_angle_site_symmetry_3
_geom_angle_publ_flag
O4 Sm1 O4 80.3(4) 2 . ?
O4 Sm1 O2 70.0(3) 2 2 ?
O4 Sm1 O2 72.2(3) . 2 ?
O4 Sm1 O2 72.2(3) 2 . ?
O4 Sm1 O2 70.0(3) . . ?
O2 Sm1 O2 129.9(4) 2 . ?
O4 Sm1 O1 75.9(3) 2 2 ?
O4 Sm1 O1 149.2(3) . 2 ?
O2 Sm1 O1 116.3(3) 2 2 ?
O2 Sm1 O1 84.1(3) . 2 ?
O4 Sm1 O1 149.2(3) 2 . ?
O4 Sm1 O1 75.9(3) . . ?
O2 Sm1 O1 84.1(3) 2 . ?
O2 Sm1 O1 116.3(3) . . ?
O1 Sm1 O1 132.4(5) 2 . ?
O4 Sm1 O3 115.3(3) 2 2 ?
O4 Sm1 O3 135.5(3) . 2 ?
O2 Sm1 O3 75.0(3) 2 2 ?
O2 Sm1 O3 152.9(3) . 2 ?
O1 Sm1 O3 73.5(3) 2 2 ?
O1 Sm1 O3 71.5(3) . 2 ?
O4 Sm1 O3 135.5(3) 2 . ?
O4 Sm1 O3 115.3(3) . . ?
O2 Sm1 O3 152.9(3) 2 . ?
O2 Sm1 O3 75.0(3) . . ?
O1 Sm1 O3 71.5(3) 2 . ?
O1 Sm1 O3 73.5(3) . . ?
O3 Sm1 O3 83.5(4) 2 . ?
O9 Mo1 O1 102.5(5) . . ?
O9 Mo1 O6 101.2(5) . . ?
O1 Mo1 O6 97.6(4) . . ?
O9 Mo1 O7 99.5(4) . . ?
O1 Mo1 O7 93.7(4) . . ?
O6 Mo1 O7 153.6(4) . . ?
O9 Mo1 O8 93.8(4) . . ?
O1 Mo1 O8 162.6(4) . . ?
O6 Mo1 O8 84.8(4) . . ?
O7 Mo1 O8 77.6(4) . . ?
O9 Mo1 O5 171.5(4) . . ?
O1 Mo1 O5 84.9(4) . . ?
O6 Mo1 O5 73.5(4) . . ?
O7 Mo1 O5 83.9(4) . . ?
O8 Mo1 O5 79.3(3) . . ?
O13 Mo2 O2 104.3(5) . . ?
O13 Mo2 O10 103.8(4) . . ?
O2 Mo2 O10 96.5(4) . . ?
O13 Mo2 O11 99.0(4) . . ?
O2 Mo2 O11 90.1(4) . . ?
O10 Mo2 O11 153.8(4) . . ?
O13 Mo2 O12 96.5(4) . . ?
O2 Mo2 O12 158.1(4) . . ?
O10 Mo2 O12 85.1(4) . . ?
O11 Mo2 O12 79.7(4) . . ?
O13 Mo2 O20 164.4(4) . . ?
O2 Mo2 O20 88.5(4) . . ?
O10 Mo2 O20 83.3(4) . . ?
O11 Mo2 O20 71.5(3) . . ?
O12 Mo2 O20 70.0(3) . . ?
O16 Mo3 O3 103.8(5) . . ?
O16 Mo3 O14 100.8(5) . . ?
O3 Mo3 O14 99.8(4) . . ?
O16 Mo3 O6 98.8(5) . . ?
O3 Mo3 O6 92.5(4) . . ?
O14 Mo3 O6 153.7(4) . . ?
O16 Mo3 O15 92.5(4) . . ?
O3 Mo3 O15 163.3(4) . . ?
O14 Mo3 O15 80.8(4) . . ?
O6 Mo3 O15 80.9(4) . . ?
O16 Mo3 O5 168.5(4) . . ?
O3 Mo3 O5 83.8(4) . . ?
O14 Mo3 O5 86.2(4) . . ?
O6 Mo3 O5 71.9(4) . . ?
O15 Mo3 O5 79.5(3) . . ?
O19 Mo4 O4 105.8(5) . . ?
O19 Mo4 O10 101.8(4) . . ?
O4 Mo4 O10 92.4(4) . . ?
O19 Mo4 O17 100.8(4) . . ?
O4 Mo4 O17 93.6(4) . . ?
O10 Mo4 O17 154.0(4) . . ?
O19 Mo4 O18 96.4(4) . . ?
O4 Mo4 O18 157.8(4) . . ?
O10 Mo4 O18 83.3(4) . . ?
O17 Mo4 O18 81.6(4) . . ?
O19 Mo4 O24 165.8(4) . . ?
O4 Mo4 O24 87.0(4) . . ?
O10 Mo4 O24 83.4(3) . . ?
O17 Mo4 O24 71.8(3) . . ?
O18 Mo4 O24 70.9(3) . . ?
O23 Mo5 O21 103.0(5) . . ?
O23 Mo5 O11 100.0(4) . . ?
O21 Mo5 O11 91.4(4) . . ?
O23 Mo5 O22 100.9(4) . . ?
O21 Mo5 O22 88.2(4) . . ?
O11 Mo5 O22 158.6(4) . . ?
O23 Mo5 O14 97.7(4) . . ?
O21 Mo5 O14 158.9(4) . . ?
O11 Mo5 O14 88.6(4) . . ?
O22 Mo5 O14 84.2(4) . . ?
O23 Mo5 O20 174.6(4) . . ?
O21 Mo5 O20 76.4(4) . . ?
O11 Mo5 O20 74.7(3) . . ?
O22 Mo5 O20 84.4(3) . . ?
O14 Mo5 O20 83.3(3) . . ?
O27 Mo6 O7 102.9(5) . . ?
O27 Mo6 O17 100.4(5) . . ?
O7 Mo6 O17 94.9(4) . . ?
O27 Mo6 O25 101.1(5) . . ?
O7 Mo6 O25 86.8(4) . . ?
O17 Mo6 O25 157.4(4) . . ?
O27 Mo6 O26 100.7(5) . . ?
O7 Mo6 O26 155.8(4) . . ?
O17 Mo6 O26 85.9(4) . . ?
O25 Mo6 O26 83.6(4) . . ?
O27 Mo6 O24 172.2(4) . . ?
O7 Mo6 O24 82.9(3) . . ?
O17 Mo6 O24 73.6(3) . . ?
O25 Mo6 O24 84.4(3) . . ?
O26 Mo6 O24 74.1(3) . . ?
O31 Mo7 O8 103.2(5) . . ?
O31 Mo7 O29 99.4(4) . . ?
O8 Mo7 O29 94.2(4) . . ?
O31 Mo7 O25 99.9(4) . . ?
O8 Mo7 O25 89.1(4) . . ?
O29 Mo7 O25 159.1(4) . . ?
O31 Mo7 O30 100.3(4) . . ?
O8 Mo7 O30 156.4(4) . . ?
O29 Mo7 O30 83.4(4) . . ?
O25 Mo7 O30 85.4(4) . . ?
O31 Mo7 O28 170.3(4) . . ?
O8 Mo7 O28 84.7(4) . . ?
O29 Mo7 O28 74.0(3) . . ?
O25 Mo7 O28 85.7(3) . . ?
O30 Mo7 O28 72.1(3) . . ?
O34 Mo8 O12 102.2(5) . . ?
O34 Mo8 O32 103.0(5) . . ?
O12 Mo8 O32 95.6(4) . . ?
O34 Mo8 O33 102.1(5) . . ?
O12 Mo8 O33 154.3(4) . . ?
O32 Mo8 O33 87.0(4) . . ?
O34 Mo8 O21 98.6(5) . . ?
O12 Mo8 O21 85.0(4) . . ?
O32 Mo8 O21 157.7(4) . . ?
O33 Mo8 O21 83.2(4) . . ?
O34 Mo8 O20 169.1(4) . . ?
O12 Mo8 O20 72.8(4) . . ?
O32 Mo8 O20 87.3(4) . . ?
O33 Mo8 O20 81.9(4) . . ?
O21 Mo8 O20 71.6(4) . . ?
O36 Mo9 O15 105.2(5) . . ?
O36 Mo9 O22 103.6(4) . . ?
O15 Mo9 O22 91.4(4) . . ?
O36 Mo9 O29 100.8(4) . . ?
O15 Mo9 O29 92.6(4) . . ?
O22 Mo9 O29 153.3(4) . . ?
O36 Mo9 O35 98.7(4) . . ?
O15 Mo9 O35 156.0(4) . . ?
O22 Mo9 O35 83.8(4) . . ?
O29 Mo9 O35 81.9(4) . . ?
O36 Mo9 O28 168.2(4) . . ?
O15 Mo9 O28 84.8(4) . . ?
O22 Mo9 O28 82.0(3) . . ?
O29 Mo9 O28 72.0(3) . . ?
O35 Mo9 O28 71.3(3) . . ?
O38 Mo10 O18 102.9(5) . . ?
O38 Mo10 O26 102.4(5) . . ?
O18 Mo10 O26 91.2(4) . . ?
O38 Mo10 O37 101.2(5) . . ?
O18 Mo10 O37 154.8(4) . . ?
O26 Mo10 O37 90.8(4) . . ?
O38 Mo10 O32 99.6(5) . . ?
O18 Mo10 O32 86.3(4) . . ?
O26 Mo10 O32 157.8(4) . . ?
O37 Mo10 O32 82.3(4) . . ?
O38 Mo10 O24 174.1(4) . . ?
O18 Mo10 O24 72.7(4) . . ?
O26 Mo10 O24 74.1(3) . . ?
O37 Mo10 O24 83.8(3) . . ?
O32 Mo10 O24 84.2(3) . . ?
O39 Mo11 O35 103.3(5) . . ?
O39 Mo11 O30 101.8(5) . . ?
O35 Mo11 O30 91.0(4) . . ?
O39 Mo11 O33 101.6(5) . . ?
O35 Mo11 O33 91.5(4) . . ?
O30 Mo11 O33 155.2(4) . . ?
O39 Mo11 O37 98.7(5) . . ?
O35 Mo11 O37 157.9(4) . . ?
O30 Mo11 O37 86.6(4) . . ?
O33 Mo11 O37 81.9(4) . . ?
O39 Mo11 O28 174.7(4) . . ?
O35 Mo11 O28 75.2(4) . . ?
O30 Mo11 O28 73.2(3) . . ?
O33 Mo11 O28 83.6(4) . . ?
O37 Mo11 O28 83.1(4) . . ?
O5 P1 O28 109.8(5) . . ?
O5 P1 O24 110.9(5) . . ?
O28 P1 O24 108.4(5) . . ?
O5 P1 O20 111.4(5) . . ?
O28 P1 O20 109.0(5) . . ?
O24 P1 O20 107.3(5) . . ?
Mo1 O1 Sm1 136.6(5) . . ?
Mo2 O2 Sm1 154.9(5) . . ?
Mo3 O3 Sm1 139.1(5) . . ?
Mo4 O4 Sm1 160.4(5) . . ?
P1 O5 Mo1 129.4(5) . . ?
P1 O5 Mo3 129.0(5) . . ?
Mo1 O5 Mo3 90.7(3) . . ?
Mo1 O6 Mo3 120.5(5) . . ?
Mo6 O7 Mo1 158.0(6) . . ?
Mo7 O8 Mo1 153.3(6) . . ?
Mo2 O10 Mo4 140.7(5) . . ?
Mo5 O11 Mo2 123.4(5) . . ?
Mo8 O12 Mo2 126.6(5) . . ?
Mo3 O14 Mo5 154.8(5) . . ?
Mo9 O15 Mo3 148.2(5) . . ?
Mo6 O17 Mo4 125.3(5) . . ?
Mo10 O18 Mo4 126.4(5) . . ?
P1 O20 Mo5 125.6(5) . . ?
P1 O20 Mo2 124.4(5) . . ?
Mo5 O20 Mo2 90.4(3) . . ?
P1 O20 Mo8 126.5(5) . . ?
Mo5 O20 Mo8 88.4(3) . . ?
Mo2 O20 Mo8 90.3(3) . . ?
Mo5 O21 Mo8 123.1(5) . . ?
Mo9 O22 Mo5 149.4(5) . . ?
P1 O24 Mo6 125.7(5) . . ?
P1 O24 Mo4 125.4(5) . . ?
Mo6 O24 Mo4 89.1(3) . . ?
P1 O24 Mo10 127.3(5) . . ?
Mo6 O24 Mo10 87.4(3) . . ?
Mo4 O24 Mo10 89.8(3) . . ?
Mo7 O25 Mo6 144.2(5) . . ?
Mo10 O26 Mo6 123.9(5) . . ?
P1 O28 Mo7 123.9(5) . . ?
P1 O28 Mo11 129.0(5) . . ?
Mo7 O28 Mo11 90.9(3) . . ?
P1 O28 Mo9 123.3(5) . . ?
Mo7 O28 Mo9 89.2(3) . . ?
Mo11 O28 Mo9 89.0(3) . . ?
Mo7 O29 Mo9 124.1(5) . . ?
Mo11 O30 Mo7 123.3(5) . . ?
Mo8 O32 Mo10 149.5(5) . . ?
Mo8 O33 Mo11 152.6(5) . . ?
Mo11 O35 Mo9 124.3(5) . . ?
Mo10 O37 Mo11 154.6(5) . . ?

loop_
_geom_bond_atom_site_label_1
_geom_bond_atom_site_label_2
_geom_bond_distance
_geom_bond_site_symmetry_2
_geom_bond_publ_flag
Sm1 O4 2.403(9) 2 ?
Sm1 O4 2.403(9) . ?
Sm1 O2 2.405(10) 2 ?
Sm1 O2 2.405(10) . ?
Sm1 O1 2.423(9) 2 ?
Sm1 O1 2.423(9) . ?
Sm1 O3 2.436(9) 2 ?
Sm1 O3 2.436(9) . ?
Mo1 O9 1.708(10) . ?
Mo1 O1 1.784(9) . ?
Mo1 O6 1.890(10) . ?
Mo1 O7 1.965(10) . ?
Mo1 O8 2.119(10) . ?
Mo1 O5 2.354(9) . ?
Mo2 O13 1.686(10) . ?
Mo2 O2 1.757(10) . ?
Mo2 O10 1.902(9) . ?
Mo2 O11 2.033(9) . ?
Mo2 O12 2.081(10) . ?
Mo2 O20 2.445(9) . ?
Mo3 O16 1.703(10) . ?
Mo3 O3 1.744(9) . ?
Mo3 O14 1.889(9) . ?
Mo3 O6 1.976(9) . ?
Mo3 O15 2.201(10) . ?
Mo3 O5 2.361(9) . ?
Mo4 O19 1.684(9) . ?
Mo4 O4 1.742(9) . ?
Mo4 O10 1.939(9) . ?
Mo4 O17 1.971(9) . ?
Mo4 O18 2.067(9) . ?
Mo4 O24 2.452(9) . ?
Mo5 O23 1.692(9) . ?
Mo5 O21 1.843(10) . ?
Mo5 O11 1.883(10) . ?
Mo5 O22 1.937(9) . ?
Mo5 O14 1.994(9) . ?
Mo5 O20 2.413(9) . ?
Mo6 O27 1.674(9) . ?
Mo6 O7 1.851(10) . ?
Mo6 O17 1.885(10) . ?
Mo6 O25 1.944(10) . ?
Mo6 O26 1.993(10) . ?
Mo6 O24 2.431(8) . ?
Mo7 O31 1.686(9) . ?
Mo7 O8 1.787(10) . ?
Mo7 O29 1.931(10) . ?
Mo7 O25 1.933(10) . ?
Mo7 O30 2.013(10) . ?
Mo7 O28 2.402(8) . ?
Mo8 O34 1.704(10) . ?
Mo8 O12 1.829(9) . ?
Mo8 O32 1.843(9) . ?
Mo8 O33 1.919(10) . ?
Mo8 O21 2.039(10) . ?
Mo8 O20 2.485(9) . ?
Mo9 O36 1.713(10) . ?
Mo9 O15 1.763(10) . ?
Mo9 O22 1.909(9) . ?
Mo9 O29 1.945(9) . ?
Mo9 O35 2.033(10) . ?
Mo9 O28 2.475(9) . ?
Mo10 O38 1.688(11) . ?
Mo10 O18 1.856(10) . ?
Mo10 O26 1.875(10) . ?
Mo10 O37 1.900(10) . ?
Mo10 O32 2.019(9) . ?
Mo10 O24 2.509(9) . ?
Mo11 O39 1.680(10) . ?
Mo11 O35 1.853(10) . ?
Mo11 O30 1.899(10) . ?
Mo11 O33 1.930(9) . ?
Mo11 O37 1.988(10) . ?
Mo11 O28 2.428(9) . ?
P1 O5 1.537(10) . ?
P1 O28 1.543(9) . ?
P1 O24 1.544(9) . ?
P1 O20 1.553(9) . ?
O49A O49B 1.11(4) . ?

loop_
_geom_torsion_atom_site_label_1
_geom_torsion_atom_site_label_2
_geom_torsion_atom_site_label_3
_geom_torsion_atom_site_label_4
_geom_torsion
_geom_torsion_site_symmetry_1
_geom_torsion_site_symmetry_2
_geom_torsion_site_symmetry_3
_geom_torsion_site_symmetry_4
_geom_torsion_publ_flag
O9 Mo1 O1 Sm1 -167.5(7) . . . . ?
O6 Mo1 O1 Sm1 -64.2(7) . . . . ?
O7 Mo1 O1 Sm1 91.9(7) . . . . ?
O8 Mo1 O1 Sm1 32.8(18) . . . . ?
O5 Mo1 O1 Sm1 8.4(7) . . . . ?
O4 Sm1 O1 Mo1 -113.1(8) 2 . . . ?
O4 Sm1 O1 Mo1 -72.5(7) . . . . ?
O2 Sm1 O1 Mo1 -145.6(7) 2 . . . ?
O2 Sm1 O1 Mo1 -13.6(8) . . . . ?
O1 Sm1 O1 Mo1 93.7(7) 2 . . . ?
O3 Sm1 O1 Mo1 138.3(8) 2 . . . ?
O3 Sm1 O1 Mo1 49.7(7) . . . . ?
O13 Mo2 O2 Sm1 -93.6(12) . . . . ?
O10 Mo2 O2 Sm1 12.5(13) . . . . ?
O11 Mo2 O2 Sm1 167.2(12) . . . . ?
O12 Mo2 O2 Sm1 105.5(14) . . . . ?
O20 Mo2 O2 Sm1 95.6(12) . . . . ?
O4 Sm1 O2 Mo2 63.7(12) 2 . . . ?
O4 Sm1 O2 Mo2 -22.2(12) . . . . ?
O2 Sm1 O2 Mo2 21.1(11) 2 . . . ?
O1 Sm1 O2 Mo2 140.8(12) 2 . . . ?
O1 Sm1 O2 Mo2 -84.3(12) . . . . ?
O3 Sm1 O2 Mo2 174.7(9) 2 . . . ?
O3 Sm1 O2 Mo2 -146.8(13) . . . . ?
O16 Mo3 O3 Sm1 171.5(7) . . . . ?
O14 Mo3 O3 Sm1 -84.7(8) . . . . ?
O6 Mo3 O3 Sm1 71.9(8) . . . . ?
O15 Mo3 O3 Sm1 6(2) . . . . ?
O5 Mo3 O3 Sm1 0.4(7) . . . . ?
O4 Sm1 O3 Mo3 109.2(8) 2 . . . ?
O4 Sm1 O3 Mo3 6.7(9) . . . . ?
O2 Sm1 O3 Mo3 -93.7(10) 2 . . . ?
O2 Sm1 O3 Mo3 65.6(7) . . . . ?
O1 Sm1 O3 Mo3 154.3(8) 2 . . . ?
O1 Sm1 O3 Mo3 -58.4(7) . . . . ?
O3 Sm1 O3 Mo3 -131.0(9) 2 . . . ?
O19 Mo4 O4 Sm1 88.0(16) . . . . ?
O10 Mo4 O4 Sm1 -14.9(16) . . . . ?
O17 Mo4 O4 Sm1 -169.7(16) . . . . ?
O18 Mo4 O4 Sm1 -93.0(18) . . . . ?
O24 Mo4 O4 Sm1 -98.2(16) . . . . ?
O4 Sm1 O4 Mo4 -49.0(14) 2 . . . ?
O2 Sm1 O4 Mo4 -121.0(17) 2 . . . ?
O2 Sm1 O4 Mo4 25.4(15) . . . . ?
O1 Sm1 O4 Mo4 -9(2) 2 . . . ?
O1 Sm1 O4 Mo4 150.7(17) . . . . ?
O3 Sm1 O4 Mo4 -165.5(14) 2 . . . ?
O3 Sm1 O4 Mo4 87.0(16) . . . . ?
O28 P1 O5 Mo1 65.6(8) . . . . ?
O24 P1 O5 Mo1 -54.2(8) . . . . ?
O20 P1 O5 Mo1 -173.6(6) . . . . ?
O28 P1 O5 Mo3 -67.8(7) . . . . ?
O24 P1 O5 Mo3 172.5(5) . . . . ?
O20 P1 O5 Mo3 53.0(8) . . . . ?
O9 Mo1 O5 P1 -82(3) . . . . ?
O1 Mo1 O5 P1 127.0(8) . . . . ?
O6 Mo1 O5 P1 -133.5(8) . . . . ?
O7 Mo1 O5 P1 32.7(7) . . . . ?
O8 Mo1 O5 P1 -45.8(7) . . . . ?
O9 Mo1 O5 Mo3 64(3) . . . . ?
O1 Mo1 O5 Mo3 -87.4(4) . . . . ?
O6 Mo1 O5 Mo3 12.1(3) . . . . ?
O7 Mo1 O5 Mo3 178.3(4) . . . . ?
O8 Mo1 O5 Mo3 99.8(4) . . . . ?
O16 Mo3 O5 P1 97(2) . . . . ?
O3 Mo3 O5 P1 -131.2(7) . . . . ?
O14 Mo3 O5 P1 -30.9(7) . . . . ?
O6 Mo3 O5 P1 134.2(7) . . . . ?
O15 Mo3 O5 P1 50.4(7) . . . . ?
O16 Mo3 O5 Mo1 -49(2) . . . . ?
O3 Mo3 O5 Mo1 83.0(4) . . . . ?
O14 Mo3 O5 Mo1 -176.7(4) . . . . ?
O6 Mo3 O5 Mo1 -11.6(3) . . . . ?
O15 Mo3 O5 Mo1 -95.4(3) . . . . ?
O9 Mo1 O6 Mo3 170.0(6) . . . . ?
O1 Mo1 O6 Mo3 65.5(6) . . . . ?
O7 Mo1 O6 Mo3 -49.1(11) . . . . ?
O8 Mo1 O6 Mo3 -97.2(5) . . . . ?
O5 Mo1 O6 Mo3 -16.8(5) . . . . ?
O16 Mo3 O6 Mo1 -170.1(6) . . . . ?
O3 Mo3 O6 Mo1 -65.7(6) . . . . ?
O14 Mo3 O6 Mo1 52.3(11) . . . . ?
O15 Mo3 O6 Mo1 98.8(6) . . . . ?
O5 Mo3 O6 Mo1 16.9(5) . . . . ?
O27 Mo6 O7 Mo1 -141.9(13) . . . . ?
O17 Mo6 O7 Mo1 116.3(13) . . . . ?
O25 Mo6 O7 Mo1 -41.2(13) . . . . ?
O26 Mo6 O7 Mo1 25(2) . . . . ?
O24 Mo6 O7 Mo1 43.5(13) . . . . ?
O9 Mo1 O7 Mo6 131.5(14) . . . . ?
O1 Mo1 O7 Mo6 -125.2(14) . . . . ?
O6 Mo1 O7 Mo6 -9.8(19) . . . . ?
O8 Mo1 O7 Mo6 39.6(13) . . . . ?
O5 Mo1 O7 Mo6 -40.7(13) . . . . ?
O31 Mo7 O8 Mo1 132.3(12) . . . . ?
O29 Mo7 O8 Mo1 -127.0(12) . . . . ?
O25 Mo7 O8 Mo1 32.3(12) . . . . ?
O30 Mo7 O8 Mo1 -44(2) . . . . ?
O28 Mo7 O8 Mo1 -53.5(12) . . . . ?
O9 Mo1 O8 Mo7 -130.4(12) . . . . ?
O1 Mo1 O8 Mo7 30(2) . . . . ?
O6 Mo1 O8 Mo7 128.7(12) . . . . ?
O7 Mo1 O8 Mo7 -31.5(12) . . . . ?
O5 Mo1 O8 Mo7 54.5(12) . . . . ?
O13 Mo2 O10 Mo4 124.7(8) . . . . ?
O2 Mo2 O10 Mo4 18.2(9) . . . . ?
O11 Mo2 O10 Mo4 -85.5(12) . . . . ?
O12 Mo2 O10 Mo4 -139.9(8) . . . . ?
O20 Mo2 O10 Mo4 -69.5(8) . . . . ?
O19 Mo4 O10 Mo2 -125.0(8) . . . . ?
O4 Mo4 O10 Mo2 -18.3(8) . . . . ?
O17 Mo4 O10 Mo2 85.0(12) . . . . ?
O18 Mo4 O10 Mo2 139.8(8) . . . . ?
O24 Mo4 O10 Mo2 68.4(8) . . . . ?
O23 Mo5 O11 Mo2 -178.0(6) . . . . ?
O21 Mo5 O11 Mo2 -74.5(6) . . . . ?
O22 Mo5 O11 Mo2 14.1(15) . . . . ?
O14 Mo5 O11 Mo2 84.4(6) . . . . ?
O20 Mo5 O11 Mo2 1.0(5) . . . . ?
O13 Mo2 O11 Mo5 166.2(6) . . . . ?
O2 Mo2 O11 Mo5 -89.3(6) . . . . ?
O10 Mo2 O11 Mo5 15.9(12) . . . . ?
O12 Mo2 O11 Mo5 71.2(6) . . . . ?
O20 Mo2 O11 Mo5 -1.0(5) . . . . ?
O34 Mo8 O12 Mo2 175.9(6) . . . . ?
O32 Mo8 O12 Mo2 -79.5(6) . . . . ?
O33 Mo8 O12 Mo2 15.3(13) . . . . ?
O21 Mo8 O12 Mo2 78.1(6) . . . . ?
O20 Mo8 O12 Mo2 5.9(5) . . . . ?
O13 Mo2 O12 Mo8 -178.0(6) . . . . ?
O2 Mo2 O12 Mo8 -16.6(15) . . . . ?
O10 Mo2 O12 Mo8 78.6(6) . . . . ?
O11 Mo2 O12 Mo8 -80.0(6) . . . . ?
O20 Mo2 O12 Mo8 -6.1(5) . . . . ?
O16 Mo3 O14 Mo5 -135.3(12) . . . . ?
O3 Mo3 O14 Mo5 118.5(12) . . . . ?
O6 Mo3 O14 Mo5 2.0(19) . . . . ?
O15 Mo3 O14 Mo5 -44.6(12) . . . . ?
O5 Mo3 O14 Mo5 35.4(12) . . . . ?
O23 Mo5 O14 Mo3 145.3(12) . . . . ?
O21 Mo5 O14 Mo3 -24(2) . . . . ?
O11 Mo5 O14 Mo3 -114.8(13) . . . . ?
O22 Mo5 O14 Mo3 45.0(12) . . . . ?
O20 Mo5 O14 Mo3 -40.0(12) . . . . ?
O36 Mo9 O15 Mo3 -128.1(10) . . . . ?
O22 Mo9 O15 Mo3 -23.6(10) . . . . ?
O29 Mo9 O15 Mo3 129.9(10) . . . . ?
O35 Mo9 O15 Mo3 54.3(16) . . . . ?
O28 Mo9 O15 Mo3 58.2(10) . . . . ?
O16 Mo3 O15 Mo9 127.6(11) . . . . ?
O3 Mo3 O15 Mo9 -66.3(19) . . . . ?
O14 Mo3 O15 Mo9 27.1(10) . . . . ?
O6 Mo3 O15 Mo9 -133.9(10) . . . . ?
O5 Mo3 O15 Mo9 -60.8(10) . . . . ?
O27 Mo6 O17 Mo4 179.9(6) . . . . ?
O7 Mo6 O17 Mo4 -76.0(6) . . . . ?
O25 Mo6 O17 Mo4 17.5(14) . . . . ?
O26 Mo6 O17 Mo4 79.7(6) . . . . ?
O24 Mo6 O17 Mo4 5.1(5) . . . . ?
O19 Mo4 O17 Mo6 -172.6(6) . . . . ?
O4 Mo4 O17 Mo6 80.5(6) . . . . ?
O10 Mo4 O17 Mo6 -22.5(12) . . . . ?
O18 Mo4 O17 Mo6 -77.6(6) . . . . ?
O24 Mo4 O17 Mo6 -5.1(5) . . . . ?
O38 Mo10 O18 Mo4 -171.0(6) . . . . ?
O26 Mo10 O18 Mo4 -68.0(6) . . . . ?
O37 Mo10 O18 Mo4 26.6(13) . . . . ?
O32 Mo10 O18 Mo4 89.9(6) . . . . ?
O24 Mo10 O18 Mo4 4.9(5) . . . . ?
O19 Mo4 O18 Mo10 168.5(6) . . . . ?
O4 Mo4 O18 Mo10 -10.5(14) . . . . ?
O10 Mo4 O18 Mo10 -90.3(6) . . . . ?
O17 Mo4 O18 Mo10 68.5(6) . . . . ?
O24 Mo4 O18 Mo10 -5.1(5) . . . . ?
O5 P1 O20 Mo5 -60.9(7) . . . . ?
O28 P1 O20 Mo5 60.5(7) . . . . ?
O24 P1 O20 Mo5 177.6(5) . . . . ?
O5 P1 O20 Mo2 59.1(7) . . . . ?
O28 P1 O20 Mo2 -179.6(5) . . . . ?
O24 P1 O20 Mo2 -62.4(7) . . . . ?
O5 P1 O20 Mo8 -180.0(5) . . . . ?
O28 P1 O20 Mo8 -58.6(7) . . . . ?
O24 P1 O20 Mo8 58.5(7) . . . . ?
O23 Mo5 O20 P1 144(4) . . . . ?
O21 Mo5 O20 P1 -131.0(7) . . . . ?
O11 Mo5 O20 P1 133.7(7) . . . . ?
O22 Mo5 O20 P1 -41.6(6) . . . . ?
O14 Mo5 O20 P1 43.2(6) . . . . ?
O23 Mo5 O20 Mo2 10(5) . . . . ?
O21 Mo5 O20 Mo2 94.6(4) . . . . ?
O11 Mo5 O20 Mo2 -0.7(3) . . . . ?
O22 Mo5 O20 Mo2 -175.9(4) . . . . ?
O14 Mo5 O20 Mo2 -91.1(3) . . . . ?
O23 Mo5 O20 Mo8 -81(4) . . . . ?
O21 Mo5 O20 Mo8 4.4(3) . . . . ?
O11 Mo5 O20 Mo8 -91.0(4) . . . . ?
O22 Mo5 O20 Mo8 93.8(4) . . . . ?
O14 Mo5 O20 Mo8 178.6(3) . . . . ?
O13 Mo2 O20 P1 171.1(13) . . . . ?
O2 Mo2 O20 P1 -43.9(6) . . . . ?
O10 Mo2 O20 P1 52.8(6) . . . . ?
O11 Mo2 O20 P1 -134.6(7) . . . . ?
O12 Mo2 O20 P1 140.0(7) . . . . ?
O13 Mo2 O20 Mo5 -53.7(16) . . . . ?
O2 Mo2 O20 Mo5 91.3(4) . . . . ?
O10 Mo2 O20 Mo5 -172.0(4) . . . . ?
O11 Mo2 O20 Mo5 0.6(3) . . . . ?
O12 Mo2 O20 Mo5 -84.8(4) . . . . ?
O13 Mo2 O20 Mo8 34.7(16) . . . . ?
O2 Mo2 O20 Mo8 179.7(4) . . . . ?
O10 Mo2 O20 Mo8 -83.6(3) . . . . ?
O11 Mo2 O20 Mo8 89.0(4) . . . . ?
O12 Mo2 O20 Mo8 3.6(3) . . . . ?
O34 Mo8 O20 P1 157(2) . . . . ?
O12 Mo8 O20 P1 -138.9(7) . . . . ?
O32 Mo8 O20 P1 -42.2(7) . . . . ?
O33 Mo8 O20 P1 45.2(6) . . . . ?
O21 Mo8 O20 P1 130.6(7) . . . . ?
O34 Mo8 O20 Mo5 23(2) . . . . ?
O12 Mo8 O20 Mo5 86.4(4) . . . . ?
O32 Mo8 O20 Mo5 -176.9(4) . . . . ?
O33 Mo8 O20 Mo5 -89.5(4) . . . . ?
O21 Mo8 O20 Mo5 -4.0(3) . . . . ?
O34 Mo8 O20 Mo2 -68(2) . . . . ?
O12 Mo8 O20 Mo2 -4.0(3) . . . . ?
O32 Mo8 O20 Mo2 92.7(4) . . . . ?
O33 Mo8 O20 Mo2 -179.9(4) . . . . ?
O21 Mo8 O20 Mo2 -94.4(4) . . . . ?
O23 Mo5 O21 Mo8 168.1(6) . . . . ?
O11 Mo5 O21 Mo8 67.5(6) . . . . ?
O22 Mo5 O21 Mo8 -91.1(6) . . . . ?
O14 Mo5 O21 Mo8 -22.4(15) . . . . ?
O20 Mo5 O21 Mo8 -6.4(5) . . . . ?
O34 Mo8 O21 Mo5 -168.7(6) . . . . ?
O12 Mo8 O21 Mo5 -67.1(6) . . . . ?
O32 Mo8 O21 Mo5 25.5(14) . . . . ?
O33 Mo8 O21 Mo5 90.0(6) . . . . ?
O20 Mo8 O21 Mo5 6.3(5) . . . . ?
O36 Mo9 O22 Mo5 129.1(10) . . . . ?
O15 Mo9 O22 Mo5 23.1(11) . . . . ?
O29 Mo9 O22 Mo5 -75.5(14) . . . . ?
O35 Mo9 O22 Mo5 -133.4(11) . . . . ?
O28 Mo9 O22 Mo5 -61.4(10) . . . . ?
O23 Mo5 O22 Mo9 -121.6(10) . . . . ?
O21 Mo5 O22 Mo9 135.5(11) . . . . ?
O11 Mo5 O22 Mo9 46.3(18) . . . . ?
O14 Mo5 O22 Mo9 -24.8(10) . . . . ?
O20 Mo5 O22 Mo9 58.9(10) . . . . ?
O5 P1 O24 Mo6 58.0(7) . . . . ?
O28 P1 O24 Mo6 -62.6(7) . . . . ?
O20 P1 O24 Mo6 179.9(5) . . . . ?
O5 P1 O24 Mo4 -61.0(7) . . . . ?
O28 P1 O24 Mo4 178.3(5) . . . . ?
O20 P1 O24 Mo4 60.8(7) . . . . ?
O5 P1 O24 Mo10 176.6(5) . . . . ?
O28 P1 O24 Mo10 55.9(6) . . . . ?
O20 P1 O24 Mo10 -61.6(7) . . . . ?
O27 Mo6 O24 P1 -178(100) . . . . ?
O7 Mo6 O24 P1 -40.6(6) . . . . ?
O17 Mo6 O24 P1 -137.8(7) . . . . ?
O25 Mo6 O24 P1 46.9(6) . . . . ?
O26 Mo6 O24 P1 131.8(7) . . . . ?
O27 Mo6 O24 Mo4 -44(3) . . . . ?
O7 Mo6 O24 Mo4 93.9(4) . . . . ?
O17 Mo6 O24 Mo4 -3.3(3) . . . . ?
O25 Mo6 O24 Mo4 -178.6(3) . . . . ?
O26 Mo6 O24 Mo4 -93.7(4) . . . . ?
O27 Mo6 O24 Mo10 46(3) . . . . ?
O7 Mo6 O24 Mo10 -176.2(4) . . . . ?
O17 Mo6 O24 Mo10 86.5(4) . . . . ?
O25 Mo6 O24 Mo10 -88.7(3) . . . . ?
O26 Mo6 O24 Mo10 -3.8(3) . . . . ?
O19 Mo4 O24 P1 -161.8(15) . . . . ?
O4 Mo4 O24 P1 43.1(6) . . . . ?
O10 Mo4 O24 P1 -49.6(6) . . . . ?
O17 Mo4 O24 P1 138.0(7) . . . . ?
O18 Mo4 O24 P1 -134.8(7) . . . . ?
O19 Mo4 O24 Mo6 63.4(17) . . . . ?
O4 Mo4 O24 Mo6 -91.6(4) . . . . ?
O10 Mo4 O24 Mo6 175.6(4) . . . . ?
O17 Mo4 O24 Mo6 3.2(3) . . . . ?
O18 Mo4 O24 Mo6 90.5(3) . . . . ?
O19 Mo4 O24 Mo10 -24.0(18) . . . . ?
O4 Mo4 O24 Mo10 -179.1(4) . . . . ?
O10 Mo4 O24 Mo10 88.2(3) . . . . ?
O17 Mo4 O24 Mo10 -84.2(3) . . . . ?
O18 Mo4 O24 Mo10 3.0(3) . . . . ?
O38 Mo10 O24 P1 175(4) . . . . ?
O18 Mo10 O24 P1 133.2(6) . . . . ?
O26 Mo10 O24 P1 -130.4(6) . . . . ?
O37 Mo10 O24 P1 -37.7(6) . . . . ?
O32 Mo10 O24 P1 45.2(6) . . . . ?
O38 Mo10 O24 Mo6 -50(4) . . . . ?
O18 Mo10 O24 Mo6 -92.4(4) . . . . ?
O26 Mo10 O24 Mo6 4.1(3) . . . . ?
O37 Mo10 O24 Mo6 96.7(3) . . . . ?
O32 Mo10 O24 Mo6 179.6(3) . . . . ?
O38 Mo10 O24 Mo4 39(4) . . . . ?
O18 Mo10 O24 Mo4 -3.3(3) . . . . ?
O26 Mo10 O24 Mo4 93.1(4) . . . . ?
O37 Mo10 O24 Mo4 -174.2(3) . . . . ?
O32 Mo10 O24 Mo4 -91.3(3) . . . . ?
O31 Mo7 O25 Mo6 -129.5(9) . . . . ?
O8 Mo7 O25 Mo6 -26.2(9) . . . . ?
O29 Mo7 O25 Mo6 73.2(15) . . . . ?
O30 Mo7 O25 Mo6 130.8(9) . . . . ?
O28 Mo7 O25 Mo6 58.5(9) . . . . ?
O27 Mo6 O25 Mo7 128.6(9) . . . . ?
O7 Mo6 O25 Mo7 26.1(9) . . . . ?
O17 Mo6 O25 Mo7 -69.0(15) . . . . ?
O26 Mo6 O25 Mo7 -131.7(9) . . . . ?
O24 Mo6 O25 Mo7 -57.1(9) . . . . ?
O38 Mo10 O26 Mo6 169.1(6) . . . . ?
O18 Mo10 O26 Mo6 65.6(6) . . . . ?
O37 Mo10 O26 Mo6 -89.2(6) . . . . ?
O32 Mo10 O26 Mo6 -17.7(14) . . . . ?
O24 Mo10 O26 Mo6 -6.0(5) . . . . ?
O27 Mo6 O26 Mo10 -167.7(6) . . . . ?
O7 Mo6 O26 Mo10 24.9(13) . . . . ?
O17 Mo6 O26 Mo10 -67.9(6) . . . . ?
O25 Mo6 O26 Mo10 92.1(6) . . . . ?
O24 Mo6 O26 Mo10 6.2(5) . . . . ?
O5 P1 O28 Mo7 -57.8(7) . . . . ?
O24 P1 O28 Mo7 63.5(7) . . . . ?
O20 P1 O28 Mo7 179.9(5) . . . . ?
O5 P1 O28 Mo11 177.5(5) . . . . ?
O24 P1 O28 Mo11 -61.2(7) . . . . ?
O20 P1 O28 Mo11 55.2(8) . . . . ?
O5 P1 O28 Mo9 57.1(7) . . . . ?
O24 P1 O28 Mo9 178.4(5) . . . . ?
O20 P1 O28 Mo9 -65.2(7) . . . . ?
O31 Mo7 O28 P1 -175(2) . . . . ?
O8 Mo7 O28 P1 40.2(6) . . . . ?
O29 Mo7 O28 P1 136.1(7) . . . . ?
O25 Mo7 O28 P1 -49.3(6) . . . . ?
O30 Mo7 O28 P1 -135.8(7) . . . . ?
O31 Mo7 O28 Mo11 -35(3) . . . . ?
O8 Mo7 O28 Mo11 -179.5(4) . . . . ?
O29 Mo7 O28 Mo11 -83.6(4) . . . . ?
O25 Mo7 O28 Mo11 91.0(3) . . . . ?
O30 Mo7 O28 Mo11 4.4(3) . . . . ?
O31 Mo7 O28 Mo9 54(3) . . . . ?
O8 Mo7 O28 Mo9 -90.5(4) . . . . ?
O29 Mo7 O28 Mo9 5.4(3) . . . . ?
O25 Mo7 O28 Mo9 180.0(3) . . . . ?
O30 Mo7 O28 Mo9 93.5(4) . . . . ?
O39 Mo11 O28 P1 154(4) . . . . ?
O35 Mo11 O28 P1 -132.0(7) . . . . ?
O30 Mo11 O28 P1 132.3(7) . . . . ?
O33 Mo11 O28 P1 -38.8(6) . . . . ?
O37 Mo11 O28 P1 43.7(6) . . . . ?
O39 Mo11 O28 Mo7 17(5) . . . . ?
O35 Mo11 O28 Mo7 91.0(4) . . . . ?
O30 Mo11 O28 Mo7 -4.7(3) . . . . ?
O33 Mo11 O28 Mo7 -175.8(4) . . . . ?
O37 Mo11 O28 Mo7 -93.2(3) . . . . ?
O39 Mo11 O28 Mo9 -72(5) . . . . ?
O35 Mo11 O28 Mo9 1.9(3) . . . . ?
O30 Mo11 O28 Mo9 -93.8(4) . . . . ?
O33 Mo11 O28 Mo9 95.1(3) . . . . ?
O37 Mo11 O28 Mo9 177.6(3) . . . . ?
O36 Mo9 O28 P1 169.4(17) . . . . ?
O15 Mo9 O28 P1 -42.1(6) . . . . ?
O22 Mo9 O28 P1 50.0(6) . . . . ?
O29 Mo9 O28 P1 -136.6(6) . . . . ?
O35 Mo9 O28 P1 136.2(6) . . . . ?
O36 Mo9 O28 Mo7 -59(2) . . . . ?
O15 Mo9 O28 Mo7 89.0(4) . . . . ?
O22 Mo9 O28 Mo7 -178.8(4) . . . . ?
O29 Mo9 O28 Mo7 -5.4(3) . . . . ?
O35 Mo9 O28 Mo7 -92.7(4) . . . . ?
O36 Mo9 O28 Mo11 32(2) . . . . ?
O15 Mo9 O28 Mo11 180.0(4) . . . . ?
O22 Mo9 O28 Mo11 -87.9(4) . . . . ?
O29 Mo9 O28 Mo11 85.5(4) . . . . ?
O35 Mo9 O28 Mo11 -1.7(3) . . . . ?
O31 Mo7 O29 Mo9 179.1(6) . . . . ?
O8 Mo7 O29 Mo9 75.0(6) . . . . ?
O25 Mo7 O29 Mo9 -23.5(15) . . . . ?
O30 Mo7 O29 Mo9 -81.5(6) . . . . ?
O28 Mo7 O29 Mo9 -8.3(5) . . . . ?
O36 Mo9 O29 Mo7 178.4(6) . . . . ?
O15 Mo9 O29 Mo7 -75.6(6) . . . . ?
O22 Mo9 O29 Mo7 22.7(12) . . . . ?
O35 Mo9 O29 Mo7 81.0(6) . . . . ?
O28 Mo9 O29 Mo7 8.1(5) . . . . ?
O39 Mo11 O30 Mo7 -171.3(6) . . . . ?
O35 Mo11 O30 Mo7 -67.5(6) . . . . ?
O33 Mo11 O30 Mo7 28.2(14) . . . . ?
O37 Mo11 O30 Mo7 90.4(6) . . . . ?
O28 Mo11 O30 Mo7 6.7(5) . . . . ?
O31 Mo7 O30 Mo11 166.9(6) . . . . ?
O8 Mo7 O30 Mo11 -16.7(15) . . . . ?
O29 Mo7 O30 Mo11 68.5(6) . . . . ?
O25 Mo7 O30 Mo11 -93.8(6) . . . . ?
O28 Mo7 O30 Mo11 -6.8(5) . . . . ?
O34 Mo8 O32 Mo10 -135.9(11) . . . . ?
O12 Mo8 O32 Mo10 120.2(11) . . . . ?
O33 Mo8 O32 Mo10 -34.2(11) . . . . ?
O21 Mo8 O32 Mo10 29.7(19) . . . . ?
O20 Mo8 O32 Mo10 47.8(11) . . . . ?
O38 Mo10 O32 Mo8 136.0(11) . . . . ?
O18 Mo10 O32 Mo8 -121.5(11) . . . . ?
O26 Mo10 O32 Mo8 -37.2(18) . . . . ?
O37 Mo10 O32 Mo8 35.9(11) . . . . ?
O24 Mo10 O32 Mo8 -48.6(10) . . . . ?
O34 Mo8 O33 Mo11 131.8(12) . . . . ?
O12 Mo8 O33 Mo11 -67.5(17) . . . . ?
O32 Mo8 O33 Mo11 29.2(12) . . . . ?
O21 Mo8 O33 Mo11 -130.8(12) . . . . ?
O20 Mo8 O33 Mo11 -58.5(12) . . . . ?
O39 Mo11 O33 Mo8 -124.9(12) . . . . ?
O35 Mo11 O33 Mo8 131.3(12) . . . . ?
O30 Mo11 O33 Mo8 35.7(19) . . . . ?
O37 Mo11 O33 Mo8 -27.5(12) . . . . ?
O28 Mo11 O33 Mo8 56.3(12) . . . . ?
O39 Mo11 O35 Mo9 172.0(6) . . . . ?
O30 Mo11 O35 Mo9 69.6(6) . . . . ?
O33 Mo11 O35 Mo9 -85.8(6) . . . . ?
O37 Mo11 O35 Mo9 -14.0(14) . . . . ?
O28 Mo11 O35 Mo9 -2.7(5) . . . . ?
O36 Mo9 O35 Mo11 -170.7(6) . . . . ?
O15 Mo9 O35 Mo11 6.9(13) . . . . ?
O22 Mo9 O35 Mo11 86.4(6) . . . . ?
O29 Mo9 O35 Mo11 -71.0(6) . . . . ?
O28 Mo9 O35 Mo11 2.7(5) . . . . ?
O38 Mo10 O37 Mo11 -137.5(12) . . . . ?
O18 Mo10 O37 Mo11 25.0(19) . . . . ?
O26 Mo10 O37 Mo11 119.7(13) . . . . ?
O32 Mo10 O37 Mo11 -39.2(12) . . . . ?
O24 Mo10 O37 Mo11 45.8(12) . . . . ?
O39 Mo11 O37 Mo10 137.5(12) . . . . ?
O35 Mo11 O37 Mo10 -37(2) . . . . ?
O30 Mo11 O37 Mo10 -121.1(13) . . . . ?
O33 Mo11 O37 Mo10 36.9(12) . . . . ?
O28 Mo11 O37 Mo10 -47.6(12) . . . . ?

loop_
_cod_changelog_entry_id
_cod_changelog_entry_author
_cod_changelog_entry_date
_cod_changelog_entry_text
1 'Vaitkus, Antanas' 2025-01-07T10:15:33+02:00 'Updated bibliographic information.'
